data_2235411
loop_
_publ_author_name
'Zhang, Manman'
'Li, Li'
'Yuan, Fugen'
'Qian, Hui'

_publ_section_title
;
 4,4',6,6'-Tetra-<i>tert</i>-butyl-2,2'-[1,3-diazinane-1,3-diylbis(methylene)]diphenol
 0.25-hydrate
;
_journal_coeditor_code FJ2558
_journal_issue 7
_journal_name_full 'Acta Crystallographica Section E'
_journal_page_first o2123
_journal_paper_doi 10.1107/S1600536812026505
_journal_volume 68
_journal_year 2012
_chemical_formula_iupac 'C34 H54 N2 O2, 0.25H2 O'
_chemical_formula_moiety 'C34 H54 N2 O2, 0.25(H2 O)'
_chemical_formula_sum 'C136 H218 N8 O9'
_chemical_formula_weight 527.30
_chemical_name_systematic
;
4,4',6,6'-Tetra-<i>tert</i>-butyl-2,2'-[1,3-diazinane-1,3-
diylbis(methylene)]diphenol 0.25-hydrate
;
_space_group_IT_number 62
_symmetry_cell_setting orthorhombic
_symmetry_space_group_name_Hall '-P 2ac 2n'
_symmetry_space_group_name_H-M 'P n m a'
_atom_sites_solution_hydrogens geom
_atom_sites_solution_primary direct
_atom_sites_solution_secondary difmap
_audit_creation_method SHELXL-97
_cell_angle_alpha 90.00
_cell_angle_beta 90.00
_cell_angle_gamma 90.00
_cell_formula_units_Z 4
_cell_length_a 8.7292(8)
_cell_length_b 37.428(3)
_cell_length_c 10.1806(9)
_cell_measurement_reflns_used 9920
_cell_measurement_temperature 296(2)
_cell_measurement_theta_max 27.57
_cell_measurement_theta_min 2.58
_cell_volume 3326.2(5)
_computing_cell_refinement 'SAINT (Bruker, 2009)'
_computing_data_collection 'APEX2 (Bruker, 2009)'
_computing_data_reduction 'SAINT (Bruker, 2009)'
_computing_molecular_graphics 'SHELXTL (Sheldrick, 2008)'
_computing_publication_material 'publCIF (Westrip, 2010) and PLATON (Spek, 2009)'
_computing_structure_refinement 'SHELXL97 (Sheldrick, 2008)'
_computing_structure_solution 'SHELXS97 (Sheldrick, 2008)'
_diffrn_ambient_temperature 296(2)
_diffrn_measured_fraction_theta_full 0.993
_diffrn_measured_fraction_theta_max 0.993
_diffrn_measurement_device_type 'Bruker SMART APEXII CCD'
_diffrn_measurement_method 'phi and omega scans'
_diffrn_radiation_monochromator graphite
_diffrn_radiation_source 'fine-focus sealed tube'
_diffrn_radiation_type MoK\a
_diffrn_radiation_wavelength 0.71073
_diffrn_reflns_av_R_equivalents 0.0310
_diffrn_reflns_av_sigmaI/netI 0.0217
_diffrn_reflns_limit_h_max 11
_diffrn_reflns_limit_h_min -11
_diffrn_reflns_limit_k_max 48
_diffrn_reflns_limit_k_min -48
_diffrn_reflns_limit_l_max 13
_diffrn_reflns_limit_l_min -13
_diffrn_reflns_number 29196
_diffrn_reflns_theta_full 27.62
_diffrn_reflns_theta_max 27.62
_diffrn_reflns_theta_min 1.63
_diffrn_standards_decay_% 0
_diffrn_standards_interval_count 0
_diffrn_standards_number 0
_exptl_absorpt_coefficient_mu 0.065
_exptl_absorpt_correction_type none
_exptl_crystal_colour colorless
_exptl_crystal_density_diffrn 1.053
_exptl_crystal_density_method 'not measured'
_exptl_crystal_description prism
_exptl_crystal_F_000 1162
_exptl_crystal_size_max 0.33
_exptl_crystal_size_mid 0.24
_exptl_crystal_size_min 0.16
_refine_diff_density_max 0.382
_refine_diff_density_min -0.311
_refine_ls_extinction_coef 0.0034(7)
_refine_ls_extinction_expression Fc^*^=kFc[1+0.001xFc^2^\l^3^/sin(2\q)]^-1/4^
_refine_ls_extinction_method 'SHELXL97 (Sheldrick, 2008)'
_refine_ls_goodness_of_fit_ref 1.050
_refine_ls_hydrogen_treatment constr
_refine_ls_matrix_type full
_refine_ls_number_parameters 180
_refine_ls_number_reflns 3908
_refine_ls_number_restraints 1
_refine_ls_restrained_S_all 1.050
_refine_ls_R_factor_all 0.0525
_refine_ls_R_factor_gt 0.0461
_refine_ls_shift/su_max 0.038
_refine_ls_shift/su_mean 0.002
_refine_ls_structure_factor_coef Fsqd
_refine_ls_weighting_details 'calc w=1/[\s^2^(Fo^2^)+(0.0634P)^2^+1.2767P] where P=(Fo^2^+2Fc^2^)/3'
_refine_ls_weighting_scheme calc
_refine_ls_wR_factor_gt 0.1246
_refine_ls_wR_factor_ref 0.1302
_reflns_number_gt 3411
_reflns_number_total 3908
_reflns_threshold_expression I>2sigma(I)
_cod_data_source_file fj2558.cif
_cod_data_source_block I
_cod_original_cell_volume 3326.1(5)
_cod_database_code 2235411
_cod_database_fobs_code 2235411

loop_
_symmetry_equiv_pos_as_xyz
'x, y, z'
'-x+1/2, -y, z+1/2'
'-x, y+1/2, -z'
'x+1/2, -y+1/2, -z+1/2'
'-x, -y, -z'
'x-1/2, y, -z-1/2'
'x, -y-1/2, z'
'-x-1/2, y-1/2, z-1/2'

loop_
_atom_site_type_symbol
_atom_site_label
_atom_site_fract_x
_atom_site_fract_y
_atom_site_fract_z
_atom_site_U_iso_or_equiv
_atom_site_adp_type
_atom_site_calc_flag
_atom_site_refinement_flags
_atom_site_occupancy
_atom_site_symmetry_multiplicity
N N1 0.24037(12) 0.78185(2) 0.40084(10) 0.0226(2) Uani d . 1 1
O O1 0.50878(10) 0.81077(2) 0.47464(9) 0.0290(2) Uani d . 1 1
H H1 0.4572 0.7956 0.4369 0.044 Uiso calc R 1 1
O O2 0.7322(8) 0.7500 0.5233(7) 0.0500(15) Uiso d SPD 0.25 2
H H2 0.6880 0.7299 0.5133 0.075 Uiso d PRD 0.25 1
C C1 0.44073(13) 0.84373(3) 0.46035(11) 0.0218(2) Uani d . 1 1
C C2 0.30352(13) 0.84657(3) 0.38874(11) 0.0224(2) Uani d . 1 1
C C3 0.23273(13) 0.87966(3) 0.37546(12) 0.0228(2) Uani d . 1 1
H H3A 0.1408 0.8812 0.3297 0.027 Uiso calc R 1 1
C C4 0.29645(13) 0.91060(3) 0.42917(11) 0.0215(2) Uani d . 1 1
C C5 0.43413(13) 0.90681(3) 0.49783(11) 0.0220(2) Uani d . 1 1
H H5A 0.4783 0.9272 0.5335 0.026 Uiso calc R 1 1
C C6 0.50974(13) 0.87414(3) 0.51622(11) 0.0211(2) Uani d . 1 1
C C7 0.21487(13) 0.94668(3) 0.41266(12) 0.0248(3) Uani d . 1 1
C C8 0.05775(16) 0.94463(4) 0.47962(16) 0.0397(3) Uani d . 1 1
H H8A 0.0056 0.9671 0.4697 0.060 Uiso calc R 1 1
H H8B 0.0712 0.9395 0.5713 0.060 Uiso calc R 1 1
H H8C -0.0019 0.9260 0.4397 0.060 Uiso calc R 1 1
C C9 0.19124(19) 0.95464(4) 0.26617(16) 0.0429(4) Uani d . 1 1
H H9A 0.2890 0.9560 0.2232 0.064 Uiso calc R 1 1
H H9B 0.1386 0.9770 0.2565 0.064 Uiso calc R 1 1
H H9C 0.1314 0.9359 0.2272 0.064 Uiso calc R 1 1
C C10 0.30511(17) 0.97759(4) 0.4729(2) 0.0484(4) Uani d . 1 1
H H10A 0.4038 0.9792 0.4317 0.073 Uiso calc R 1 1
H H10B 0.3180 0.9735 0.5654 0.073 Uiso calc R 1 1
H H10C 0.2503 0.9995 0.4596 0.073 Uiso calc R 1 1
C C11 0.66220(13) 0.87198(3) 0.59218(11) 0.0240(3) Uani d . 1 1
C C12 0.71429(15) 0.90887(4) 0.64144(14) 0.0334(3) Uani d . 1 1
H H12A 0.6375 0.9187 0.6985 0.050 Uiso calc R 1 1
H H12B 0.7290 0.9245 0.5678 0.050 Uiso calc R 1 1
H H12C 0.8089 0.9065 0.6887 0.050 Uiso calc R 1 1
C C13 0.64494(16) 0.84776(4) 0.71373(13) 0.0365(3) Uani d . 1 1
H H13A 0.5661 0.8571 0.7698 0.055 Uiso calc R 1 1
H H13B 0.7401 0.8470 0.7609 0.055 Uiso calc R 1 1
H H13C 0.6178 0.8241 0.6862 0.055 Uiso calc R 1 1
C C14 0.78871(14) 0.85726(4) 0.50186(12) 0.0299(3) Uani d . 1 1
H H14A 0.7992 0.8725 0.4265 0.045 Uiso calc R 1 1
H H14B 0.7619 0.8336 0.4738 0.045 Uiso calc R 1 1
H H14C 0.8840 0.8565 0.5489 0.045 Uiso calc R 1 1
C C15 0.23842(15) 0.81429(3) 0.31813(12) 0.0261(3) Uani d . 1 1
H H15A 0.1338 0.8193 0.2919 0.031 Uiso calc R 1 1
H H15B 0.2976 0.8099 0.2391 0.031 Uiso calc R 1 1
C C16 0.2173(2) 0.7500 0.32086(16) 0.0228(3) Uani d S 1 2
H H16A 0.2891 0.7500 0.2481 0.027 Uiso calc SR 1 2
H H16B 0.1143 0.7500 0.2851 0.027 Uiso calc SR 1 2
C C17 0.12559(16) 0.78340(3) 0.50660(13) 0.0310(3) Uani d . 1 1
H H17A 0.0237 0.7850 0.4690 0.037 Uiso calc R 1 1
H H17B 0.1426 0.8045 0.5601 0.037 Uiso calc R 1 1
C C18 0.1380(3) 0.7500 0.59142(19) 0.0369(4) Uani d S 1 2
H H18A 0.2354 0.7500 0.6373 0.044 Uiso calc SR 1 2
H H18B 0.0569 0.7500 0.6565 0.044 Uiso calc SR 1 2

loop_
_atom_site_aniso_label
_atom_site_aniso_U_11
_atom_site_aniso_U_22
_atom_site_aniso_U_33
_atom_site_aniso_U_12
_atom_site_aniso_U_13
_atom_site_aniso_U_23
N1 0.0289(5) 0.0148(4) 0.0242(5) -0.0005(3) -0.0016(4) -0.0007(3)
O1 0.0287(4) 0.0196(4) 0.0387(5) 0.0034(3) -0.0068(4) 0.0017(3)
C1 0.0231(5) 0.0188(5) 0.0234(5) 0.0019(4) 0.0001(4) 0.0021(4)
C2 0.0261(6) 0.0176(5) 0.0235(5) -0.0020(4) -0.0028(4) 0.0005(4)
C3 0.0220(5) 0.0199(5) 0.0265(6) -0.0006(4) -0.0044(4) 0.0013(4)
C4 0.0203(5) 0.0189(5) 0.0252(6) -0.0002(4) 0.0010(4) -0.0002(4)
C5 0.0211(5) 0.0205(5) 0.0242(5) -0.0030(4) 0.0009(4) -0.0028(4)
C6 0.0195(5) 0.0244(5) 0.0195(5) -0.0009(4) 0.0000(4) 0.0006(4)
C7 0.0225(5) 0.0167(5) 0.0352(6) 0.0008(4) -0.0001(5) -0.0008(4)
C8 0.0311(7) 0.0340(7) 0.0540(9) 0.0073(5) 0.0090(6) 0.0041(6)
C9 0.0556(9) 0.0304(6) 0.0429(8) 0.0106(6) 0.0013(7) 0.0108(6)
C10 0.0369(8) 0.0217(6) 0.0866(13) 0.0031(5) -0.0134(8) -0.0140(7)
C11 0.0202(5) 0.0308(6) 0.0210(5) 0.0006(4) -0.0017(4) 0.0005(4)
C12 0.0252(6) 0.0406(7) 0.0345(7) -0.0015(5) -0.0065(5) -0.0092(6)
C13 0.0314(7) 0.0525(8) 0.0257(6) -0.0013(6) -0.0032(5) 0.0105(6)
C14 0.0218(6) 0.0394(7) 0.0285(6) 0.0023(5) -0.0008(5) -0.0026(5)
C15 0.0343(6) 0.0166(5) 0.0274(6) -0.0020(4) -0.0081(5) 0.0016(4)
C16 0.0291(8) 0.0159(7) 0.0233(8) 0.000 -0.0030(6) 0.000
C17 0.0370(7) 0.0227(6) 0.0333(7) 0.0019(5) 0.0059(5) -0.0046(5)
C18 0.0523(12) 0.0298(9) 0.0286(9) 0.000 0.0117(9) 0.000

loop_
_atom_type_symbol
_atom_type_description
_atom_type_scat_dispersion_real
_atom_type_scat_dispersion_imag
_atom_type_scat_source
C C 0.0033 0.0016 'International Tables Vol C Tables 4.2.6.8 and 6.1.1.4'
H H 0.0000 0.0000 'International Tables Vol C Tables 4.2.6.8 and 6.1.1.4'
N N 0.0061 0.0033 'International Tables Vol C Tables 4.2.6.8 and 6.1.1.4'
O O 0.0106 0.0060 'International Tables Vol C Tables 4.2.6.8 and 6.1.1.4'

loop_
_geom_angle_atom_site_label_1
_geom_angle_atom_site_label_2
_geom_angle_atom_site_label_3
_geom_angle_site_symmetry_1
_geom_angle_site_symmetry_3
_geom_angle
C16 N1 C17 . . 110.29(10)
C16 N1 C15 . . 110.62(9)
C17 N1 C15 . . 112.13(9)
C1 O1 H1 . . 109.5
O1 C1 C2 . . 119.33(10)
O1 C1 C6 . . 119.81(10)
C2 C1 C6 . . 120.85(10)
C3 C2 C1 . . 119.74(10)
C3 C2 C15 . . 119.80(10)
C1 C2 C15 . . 120.32(10)
C2 C3 C4 . . 121.57(10)
C2 C3 H3A . . 119.2
C4 C3 H3A . . 119.2
C3 C4 C5 . . 117.02(10)
C3 C4 C7 . . 120.11(10)
C5 C4 C7 . . 122.87(10)
C4 C5 C6 . . 124.06(10)
C4 C5 H5A . . 118.0
C6 C5 H5A . . 118.0
C5 C6 C1 . . 116.73(10)
C5 C6 C11 . . 121.28(10)
C1 C6 C11 . . 121.99(10)
C10 C7 C9 . . 108.21(12)
C10 C7 C8 . . 108.69(11)
C9 C7 C8 . . 108.76(11)
C10 C7 C4 . . 112.50(10)
C9 C7 C4 . . 109.83(10)
C8 C7 C4 . . 108.78(10)
C7 C8 H8A . . 109.5
C7 C8 H8B . . 109.5
H8A C8 H8B . . 109.5
C7 C8 H8C . . 109.5
H8A C8 H8C . . 109.5
H8B C8 H8C . . 109.5
C7 C9 H9A . . 109.5
C7 C9 H9B . . 109.5
H9A C9 H9B . . 109.5
C7 C9 H9C . . 109.5
H9A C9 H9C . . 109.5
H9B C9 H9C . . 109.5
C7 C10 H10A . . 109.5
C7 C10 H10B . . 109.5
H10A C10 H10B . . 109.5
C7 C10 H10C . . 109.5
H10A C10 H10C . . 109.5
H10B C10 H10C . . 109.5
C14 C11 C12 . . 107.71(10)
C14 C11 C13 . . 109.83(10)
C12 C11 C13 . . 107.17(10)
C14 C11 C6 . . 109.79(9)
C12 C11 C6 . . 111.83(10)
C13 C11 C6 . . 110.44(10)
C11 C12 H12A . . 109.5
C11 C12 H12B . . 109.5
H12A C12 H12B . . 109.5
C11 C12 H12C . . 109.5
H12A C12 H12C . . 109.5
H12B C12 H12C . . 109.5
C11 C13 H13A . . 109.5
C11 C13 H13B . . 109.5
H13A C13 H13B . . 109.5
C11 C13 H13C . . 109.5
H13A C13 H13C . . 109.5
H13B C13 H13C . . 109.5
C11 C14 H14A . . 109.5
C11 C14 H14B . . 109.5
H14A C14 H14B . . 109.5
C11 C14 H14C . . 109.5
H14A C14 H14C . . 109.5
H14B C14 H14C . . 109.5
N1 C15 C2 . . 112.34(9)
N1 C15 H15A . . 109.1
C2 C15 H15A . . 109.1
N1 C15 H15B . . 109.1
C2 C15 H15B . . 109.1
H15A C15 H15B . . 107.9
N1 C16 N1 . 7_575 109.75(13)
N1 C16 H16A . . 109.7
N1 C16 H16A 7_575 . 109.7
N1 C16 H16B . . 109.7
N1 C16 H16B 7_575 . 109.7
H16A C16 H16B . . 108.2
N1 C17 C18 . . 109.51(11)
N1 C17 H17A . . 109.8
C18 C17 H17A . . 109.8
N1 C17 H17B . . 109.8
C18 C17 H17B . . 109.8
H17A C17 H17B . . 108.2
C17 C18 C17 7_575 . 110.30(15)
C17 C18 H18A 7_575 . 109.6
C17 C18 H18A . . 109.6
C17 C18 H18B 7_575 . 109.6
C17 C18 H18B . . 109.6
H18A C18 H18B . . 108.1

loop_
_geom_bond_atom_site_label_1
_geom_bond_atom_site_label_2
_geom_bond_site_symmetry_2
_geom_bond_distance
N1 C16 . 1.4575(13)
N1 C17 . 1.4719(16)
N1 C15 . 1.4777(14)
O1 C1 . 1.3770(13)
O1 H1 . 0.8200
O2 H2 . 0.8500
C1 C2 . 1.4062(16)
C1 C6 . 1.4078(15)
C2 C3 . 1.3909(15)
C2 C15 . 1.5162(15)
C3 C4 . 1.3962(15)
C3 H3A . 0.9300
C4 C5 . 1.3975(16)
C4 C7 . 1.5359(15)
C5 C6 . 1.4023(16)
C5 H5A . 0.9300
C6 C11 . 1.5414(15)
C7 C10 . 1.5283(17)
C7 C9 . 1.535(2)
C7 C8 . 1.5335(18)
C8 H8A . 0.9600
C8 H8B . 0.9600
C8 H8C . 0.9600
C9 H9A . 0.9600
C9 H9B . 0.9600
C9 H9C . 0.9600
C10 H10A . 0.9600
C10 H10B . 0.9600
C10 H10C . 0.9600
C11 C14 . 1.5390(17)
C11 C12 . 1.5379(17)
C11 C13 . 1.5414(17)
C12 H12A . 0.9600
C12 H12B . 0.9600
C12 H12C . 0.9600
C13 H13A . 0.9600
C13 H13B . 0.9600
C13 H13C . 0.9600
C14 H14A . 0.9600
C14 H14B . 0.9600
C14 H14C . 0.9600
C15 H15A . 0.9700
C15 H15B . 0.9700
C16 N1 7_575 1.4575(13)
C16 H16A . 0.9700
C16 H16B . 0.9700
C17 C18 . 1.5231(16)
C17 H17A . 0.9700
C17 H17B . 0.9700
C18 C17 7_575 1.5231(16)
C18 H18A . 0.9700
C18 H18B . 0.9700

loop_
_geom_hbond_atom_site_label_D
_geom_hbond_atom_site_label_H
_geom_hbond_atom_site_label_A
_geom_hbond_site_symmetry_A
_geom_hbond_distance_DH
_geom_hbond_distance_HA
_geom_hbond_distance_DA
_geom_hbond_angle_DHA
O1 H1 N1 . 0.82 2.00 2.6880(13) 142
O2 H2 O1 7_575 0.85 2.22 3.036(5) 161
